data_7129402
loop_
_publ_author_name
'Sun, Xiaofei'
'Singh, Akhil Kumar'
'Yadav, Ravi'
'Jin, Da'
'Haimerl, Maria'
'Scheer, Manfred'
'Roesky, Peter W.'

_publ_section_title
;
 Triple-decker complexes incorporating three distinct deck architectures
;
_journal_name_full 'Chemical Communications'
_journal_paper_doi 10.1039/D1CC06182H
_journal_year 2022
_chemical_formula_moiety 'C32 H48 Li O P Si2'
_chemical_formula_sum 'C32 H48 Li O P Si2'
_chemical_formula_weight 542.79
_space_group_crystal_system monoclinic
_space_group_IT_number 14
_space_group_name_Hall '-P 2ybc'
_space_group_name_H-M_alt 'P 1 21/c 1'
_atom_sites_solution_hydrogens geom
_atom_sites_solution_primary dual
_audit_creation_date 2021-10-21
_audit_creation_method
;
Olex2 1.3
(compiled 2020.11.12 svn.r5f609507 for OlexSys, GUI svn.r6408)
;
_audit_update_record
;
2021-11-02 deposited with the CCDC.	2021-12-09 downloaded from the CCDC.
;
_cell_angle_alpha 90
_cell_angle_beta 99.295(4)
_cell_angle_gamma 90
_cell_formula_units_Z 8
_cell_length_a 21.8956(12)
_cell_length_b 23.8229(9)
_cell_length_c 12.4303(7)
_cell_measurement_reflns_used 23179
_cell_measurement_temperature 100
_cell_measurement_theta_max 29.94
_cell_measurement_theta_min 2.46
_cell_volume 6398.7(6)
_computing_cell_refinement
;
X-Area Recipe 1.33.0.0 (STOE, 2015)
;
_computing_data_collection
;
X-Area Pilatus3_SV 1.31.150.0 (STOE, 2018)
;
_computing_data_reduction
;
X-Area Integrate 1.73.1.0 (STOE, 2018)
X-Area LANA 1.73.2.0 (STOE, 2018)
;
_computing_molecular_graphics 'Olex2 1.3 (Dolomanov et al., 2009)'
_computing_publication_material
;
STOE & Cie GmbH, X-Area, software package for collecting single-crystal or
multi-domain crystal data on STOE area-detector diffractometers, for image 
processing, for the correction and scaling of reflection intensities and 
for outlier rejection, version 1.84, Darmstadt 2018
;
_computing_structure_refinement 'SHELXL 2018/3 (Sheldrick, 2015)'
_computing_structure_solution 'SHELXT 2018/2 (Sheldrick, 2018)'
_diffrn_ambient_temperature 100
_diffrn_detector 'CMOS pixel detector'
_diffrn_detector_area_resol_mean 5.81
_diffrn_detector_type 'Dectris Pilatus 100k'
_diffrn_measured_fraction_theta_full 0.983
_diffrn_measured_fraction_theta_max 0.825
_diffrn_measurement_details
;
 367 frames, detector distance = 60 mm
;
_diffrn_measurement_device 'four-circle diffractometer'
_diffrn_measurement_device_type 'STOE STADIVARI'
_diffrn_measurement_method '\w scans'
_diffrn_radiation_collimation '0.5 mm diameter, monocapillary'
_diffrn_radiation_monochromator 'single reflection optic'
_diffrn_radiation_polarisn_norm 0
_diffrn_radiation_probe x-ray
_diffrn_radiation_type 'Mo K\a'
_diffrn_radiation_wavelength 0.71073
_diffrn_reflns_av_R_equivalents 0.0489
_diffrn_reflns_av_unetI/netI 0.0734
_diffrn_reflns_Laue_measured_fraction_full 0.983
_diffrn_reflns_Laue_measured_fraction_max 0.825
_diffrn_reflns_limit_h_max 29
_diffrn_reflns_limit_h_min -28
_diffrn_reflns_limit_k_max 31
_diffrn_reflns_limit_k_min -30
_diffrn_reflns_limit_l_max 17
_diffrn_reflns_limit_l_min -10
_diffrn_reflns_number 33188
_diffrn_reflns_point_group_measured_fraction_full 0.983
_diffrn_reflns_point_group_measured_fraction_max 0.825
_diffrn_reflns_theta_full 25.242
_diffrn_reflns_theta_max 30.248
_diffrn_reflns_theta_min 2.070
_diffrn_source 'Mo LFF Sealed Tube'
_diffrn_source_current 1.000
_diffrn_source_power 0.050
_diffrn_source_type 'Xenocs Genix3D microfocus'
_diffrn_source_voltage 50
_exptl_absorpt_coefficient_mu 0.183
_exptl_absorpt_correction_T_max 0.9601
_exptl_absorpt_correction_T_min 0.3746
_exptl_absorpt_correction_type multi-scan
_exptl_absorpt_process_details
;
STOE X-Red32, absorption correction by Gaussian integration, analogous to
P. Coppens, "The Evaluation of Absorption and Extinction in Single-Crystal
Structure Analysis", published in: F. R. Ahmed (Editor), "Crystallographic
Computing", Munksgaard, Copenhagen (1970), 255 - 270.
Afterwards scaling of reflection intensities was performed within STOE LANA.
J. Koziskova, F. Hahn, J. Richter, J. Kozisek, "Comparison of different
absorption corrections on the model structure of tetrakis(\m~2~-acetato)-
diaqua-di-copper(II)", Acta Chimica Slovaca, vol. 9, no. 2, 2016, pp. 136 - 140.
;
_exptl_crystal_colour colourless
_exptl_crystal_colour_primary colourless
_exptl_crystal_density_diffrn 1.127
_exptl_crystal_density_method 'not measured'
_exptl_crystal_description plate
_exptl_crystal_F_000 2352
_exptl_crystal_size_max 0.652
_exptl_crystal_size_mid 0.363
_exptl_crystal_size_min 0.147
_refine_diff_density_max 1.213
_refine_diff_density_min -0.608
_refine_diff_density_rms 0.089
_refine_ls_extinction_method none
_refine_ls_goodness_of_fit_ref 1.025
_refine_ls_hydrogen_treatment constr
_refine_ls_matrix_type full
_refine_ls_number_parameters 779
_refine_ls_number_reflns 15740
_refine_ls_number_restraints 601
_refine_ls_restrained_S_all 1.013
_refine_ls_R_factor_all 0.0998
_refine_ls_R_factor_gt 0.0639
_refine_ls_shift/su_max 0.001
_refine_ls_shift/su_mean 0.000
_refine_ls_structure_factor_coef Fsqd
_refine_ls_weighting_details 'w=1/[\s^2^(Fo^2^)+(0.1090P)^2^] where P=(Fo^2^+2Fc^2^)/3'
_refine_ls_weighting_scheme calc
_refine_ls_wR_factor_gt 0.1652
_refine_ls_wR_factor_ref 0.1848
_reflns_d_resolution_high 0.705
_reflns_d_resolution_low 9.996
_reflns_Friedel_coverage 0.000
_reflns_limit_h_max 17
_reflns_limit_h_min -10
_reflns_limit_k_max 30
_reflns_limit_k_min -31
_reflns_limit_l_max 29
_reflns_limit_l_min -28
_reflns_number_gt 10490
_reflns_number_total 15740
_reflns_threshold_expression 'I > 2\s(I)'
_cod_data_source_file d1cc06182h2.cif
_cod_data_source_block xf375b
_cod_database_code 7129402
_shelx_shelxl_version_number 2018/3
_shelx_space_group_comment
;
The symmetry employed for this shelxl refinement is uniquely defined
by the following loop, which should always be used as a source of
symmetry information in preference to the above space-group names.
They are only intended as comments.
;
_shelx_estimated_absorpt_t_max 0.974
_shelx_estimated_absorpt_t_min 0.890
_olex2_refinement_description
;
1. Fixed Uiso
 At 1.2 times of:
  All C(H) groups, All C(H,H) groups
 At 1.5 times of:
  All C(H,H,H) groups
2. Restrained distances
 O1A-C32A \\sim O1B-C32B
 with sigma of 0.02
 O1A-C29A \\sim O1B-C29B
 with sigma of 0.02
 C32A-C29A \\sim C32B-C29B
 with sigma of 0.04
 O1A-Li1 \\sim O1B-Li1
 with sigma of 0.02
 C31A-C29A \\sim C31B-C29B
 with sigma of 0.04
 C31A-C30A \\sim C31B-C30B
 with sigma of 0.02
 C31A-C32A \\sim C31B-C32B
 with sigma of 0.02
 C30A-C32A \\sim C30B-C32B
 with sigma of 0.04
 C30A-C29A \\sim C30B-C29B
 with sigma of 0.02
 C32A-Li1 \\sim C32B-Li1
 with sigma of 0.04
 O1A-C31A \\sim O1B-C31B
 with sigma of 0.04
 O1A-C30A \\sim O1B-C30B
 with sigma of 0.04
 C29A-Li1 \\sim C29B-Li1
 with sigma of 0.04
 C64A-Li2 \\sim C64B-Li2
 with sigma of 0.04
 C62A-Li2 \\sim C62B-Li2
 with sigma of 0.04
 C63A-C62A \\sim C32-C62B
 with sigma of 0.04
 C61A-C64A \\sim C61B-C64B
 with sigma of 0.04
 C63A-C61A \\sim C32-C61B
 with sigma of 0.04
 C63A-C64A \\sim C32-C64B
 with sigma of 0.04
 C61A-Li2 \\sim C61B-Li2
 with sigma of 0.04
 C62A-C64A \\sim C62B-C64B
 with sigma of 0.04
 O2A-C63A \\sim O2B-C32
 with sigma of 0.04
 O2A-C61A \\sim O2B-C61B
 with sigma of 0.04
 O2A-C62A \\sim O2B-C62B
 with sigma of 0.04
 O2A-C64A \\sim O2B-C64B
 with sigma of 0.04
 O2A-Li2 \\sim O2B-Li2
 with sigma of 0.04
 C61A-C62A \\sim C61B-C62B
 with sigma of 0.02
3. Rigid bond restraints
 O1A, O1B, C29A, C29B, C30A, C30B, C31A, C31B, C32A, C32B
 with sigma for 1-2 distances of 0.01 and sigma for 1-3 distances of 0.01
 O2A, O2B, C32, C61A, C61B, C62A, C62B, C63A, C64A, C64B
 with sigma for 1-2 distances of 0.01 and sigma for 1-3 distances of 0.01
4. Uiso/Uaniso restraints and constraints
O1A \\sim O1B \\sim C29A \\sim C29B \\sim C30A \\sim C30B \\sim C31A \\sim C31B
\\sim C32A \\sim C32B: within 2.5A with sigma of 0.01 and sigma for terminal
atoms of 0.02 within 2.5A
O2A \\sim O2B \\sim C32 \\sim C61A \\sim C61B \\sim C62A \\sim C62B \\sim C63A
\\sim C64A \\sim C64B: within 2.5A with sigma of 0.01 and sigma for terminal
atoms of 0.02 within 2.5A
5. Others
 Sof(O1B)=Sof(C29B)=Sof(H29C)=Sof(H29D)=Sof(C30B)=Sof(H30C)=Sof(H30D)=
 Sof(C31B)=Sof(H31C)=Sof(H31D)=Sof(C32B)=Sof(H32C)=Sof(H32D)=1-FVAR(1)
 Sof(O1A)=Sof(C29A)=Sof(H29A)=Sof(H29B)=Sof(C30A)=Sof(H30A)=Sof(H30B)=
 Sof(C31A)=Sof(H31A)=Sof(H31B)=Sof(C32A)=Sof(H32A)=Sof(H32B)=FVAR(1)
 Sof(O2B)=Sof(C32)=Sof(H32E)=Sof(H32F)=Sof(C61B)=Sof(H61C)=Sof(H61D)=Sof(C62B)=
 Sof(H62C)=Sof(H62D)=Sof(C64B)=Sof(H64C)=Sof(H64D)=1-FVAR(2)
 Sof(O2A)=Sof(C61A)=Sof(H61A)=Sof(H61B)=Sof(C62A)=Sof(H62A)=Sof(H62B)=
 Sof(C63A)=Sof(H63A)=Sof(H63B)=Sof(C64A)=Sof(H64A)=Sof(H64B)=FVAR(2)
6.a Secondary CH2 refined with riding coordinates:
 C29A(H29A,H29B), C29B(H29C,H29D), C30A(H30A,H30B), C30B(H30C,H30D), C31A(H31A,
 H31B), C31B(H31C,H31D), C32A(H32A,H32B), C32B(H32C,H32D), C32(H32E,H32F),
 C61A(H61A,H61B), C61B(H61C,H61D), C62A(H62A,H62B), C62B(H62C,H62D), C63A(H63A,
 H63B), C64A(H64A,H64B), C64B(H64C,H64D)
6.b Aromatic/amide H refined with riding coordinates:
 C12(H12), C13(H13), C14(H14), C15(H15), C16(H16), C24(H24), C25(H25),
 C26(H26), C27(H27), C28(H28), C44(H44), C45(H45), C46(H46), C47(H47), C48(H48),
  C56(H56), C57(H57), C58(H58), C59(H59), C60(H60)
6.c Idealised Me refined as rotating group:
 C5(H5A,H5B,H5C), C6(H6A,H6B,H6C), C8(H8A,H8B,H8C), C9(H9A,H9B,H9C), C10(H10A,
 H10B,H10C), C17(H17A,H17B,H17C), C18(H18A,H18B,H18C), C20(H20A,H20B,H20C),
 C21(H21A,H21B,H21C), C22(H22A,H22B,H22C), C37(H37A,H37B,H37C), C38(H38A,H38B,
 H38C), C40(H40A,H40B,H40C), C41(H41A,H41B,H41C), C42(H42A,H42B,H42C), C49(H49A,
 H49B,H49C), C50(H50A,H50B,H50C), C52(H52A,H52B,H52C), C53(H53A,H53B,H53C),
 C54(H54A,H54B,H54C)
;
_olex2_submission_special_instructions 'No special instructions were received'

loop_
_space_group_symop_operation_xyz
'x, y, z'
'-x, y+1/2, -z+1/2'
'-x, -y, -z'
'x, -y-1/2, z-1/2'

loop_
_atom_site_label
_atom_site_type_symbol
_atom_site_fract_x
_atom_site_fract_y
_atom_site_fract_z
_atom_site_U_iso_or_equiv
_atom_site_adp_type
_atom_site_occupancy
_atom_site_site_symmetry_order
_atom_site_calc_flag
_atom_site_refinement_flags_posn
_atom_site_refinement_flags_adp
_atom_site_refinement_flags_occupancy
_atom_site_disorder_assembly
_atom_site_disorder_group
P1 P 0.52355(3) 0.42090(3) 0.28217(5) 0.01419(14) Uani 1 1 d . . . . .
Si1 Si 0.37822(3) 0.43029(3) 0.26413(5) 0.01481(15) Uani 1 1 d . . . . .
Si2 Si 0.64801(3) 0.36102(3) 0.25919(5) 0.01385(15) Uani 1 1 d . . . . .
O1A O 0.4499(3) 0.3997(5) -0.0448(5) 0.0248(11) Uani 0.626(7) 1 d D U P A 1
O1B O 0.4598(6) 0.4004(9) -0.0483(8) 0.0260(16) Uani 0.374(7) 1 d D U P A 2
C1 C 0.44947(10) 0.38888(10) 0.25376(18) 0.0125(4) Uani 1 1 d . . . . .
C2 C 0.45578(10) 0.33245(10) 0.21978(18) 0.0126(4) Uani 1 1 d . . . . .
C3 C 0.51730(10) 0.31663(10) 0.21159(18) 0.0130(5) Uani 1 1 d . . . . .
C4 C 0.56127(10) 0.36021(10) 0.24236(18) 0.0135(5) Uani 1 1 d . . . . .
C5 C 0.38958(12) 0.50203(11) 0.2097(2) 0.0251(6) Uani 1 1 d . . . . .
H5A H 0.426095 0.519435 0.252907 0.038 Uiso 1 1 calc R U . . .
H5B H 0.353009 0.525066 0.214306 0.038 Uiso 1 1 calc R U . . .
H5C H 0.395603 0.499193 0.133504 0.038 Uiso 1 1 calc R U . . .
C6 C 0.30670(11) 0.39998(12) 0.1802(2) 0.0259(6) Uani 1 1 d . . . . .
H6A H 0.313608 0.395041 0.104825 0.039 Uiso 1 1 calc R U . . .
H6B H 0.271786 0.425556 0.181636 0.039 Uiso 1 1 calc R U . . .
H6C H 0.297426 0.363537 0.210394 0.039 Uiso 1 1 calc R U . . .
C7 C 0.36449(11) 0.43899(11) 0.4104(2) 0.0178(5) Uani 1 1 d . . . . .
C8 C 0.41827(12) 0.47142(11) 0.4772(2) 0.0238(6) Uani 1 1 d . . . . .
H8A H 0.456783 0.450297 0.478522 0.036 Uiso 1 1 calc R U . . .
H8B H 0.410179 0.476431 0.551885 0.036 Uiso 1 1 calc R U . . .
H8C H 0.422162 0.508251 0.443839 0.036 Uiso 1 1 calc R U . . .
C9 C 0.30413(13) 0.47177(14) 0.4112(2) 0.0318(7) Uani 1 1 d . . . . .
H9A H 0.306696 0.508118 0.375337 0.048 Uiso 1 1 calc R U . . .
H9B H 0.297918 0.477801 0.486709 0.048 Uiso 1 1 calc R U . . .
H9C H 0.269265 0.450285 0.372193 0.048 Uiso 1 1 calc R U . . .
C10 C 0.35911(13) 0.38194(12) 0.4638(2) 0.0266(6) Uani 1 1 d . . . . .
H10A H 0.327708 0.359326 0.418039 0.040 Uiso 1 1 calc R U . . .
H10B H 0.347054 0.387233 0.535720 0.040 Uiso 1 1 calc R U . . .
H10C H 0.399100 0.362612 0.472021 0.040 Uiso 1 1 calc R U . . .
C11 C 0.40327(10) 0.29173(10) 0.20052(19) 0.0138(5) Uani 1 1 d . . . . .
C12 C 0.38291(11) 0.26607(10) 0.2891(2) 0.0176(5) Uani 1 1 d . . . . .
H12 H 0.403047 0.274269 0.360948 0.021 Uiso 1 1 calc R U . . .
C13 C 0.33375(12) 0.22882(11) 0.2739(2) 0.0232(6) Uani 1 1 d . . . . .
H13 H 0.320369 0.211851 0.335172 0.028 Uiso 1 1 calc R U . . .
C14 C 0.30394(11) 0.21612(11) 0.1697(2) 0.0244(6) Uani 1 1 d . . . . .
H14 H 0.270105 0.190664 0.159299 0.029 Uiso 1 1 calc R U . . .
C15 C 0.32403(12) 0.24094(12) 0.0813(2) 0.0247(6) Uani 1 1 d . . . . .
H15 H 0.304127 0.232295 0.009550 0.030 Uiso 1 1 calc R U . . .
C16 C 0.37291(11) 0.27825(12) 0.0967(2) 0.0222(6) Uani 1 1 d . . . . .
H16 H 0.386075 0.295077 0.035085 0.027 Uiso 1 1 calc R U . . .
C17 C 0.67504(11) 0.42159(11) 0.3500(2) 0.0209(5) Uani 1 1 d . . . . .
H17A H 0.656859 0.456388 0.317106 0.031 Uiso 1 1 calc R U . . .
H17B H 0.720267 0.424058 0.359361 0.031 Uiso 1 1 calc R U . . .
H17C H 0.662175 0.416099 0.421222 0.031 Uiso 1 1 calc R U . . .
C18 C 0.68494(11) 0.29743(11) 0.3294(2) 0.0256(6) Uani 1 1 d . . . . .
H18A H 0.667652 0.290623 0.396237 0.038 Uiso 1 1 calc R U . . .
H18B H 0.729687 0.303402 0.347960 0.038 Uiso 1 1 calc R U . . .
H18C H 0.676867 0.264882 0.281025 0.038 Uiso 1 1 calc R U . . .
C19 C 0.67850(11) 0.37062(12) 0.1260(2) 0.0214(5) Uani 1 1 d . . . . .
C20 C 0.65840(14) 0.42769(14) 0.0756(3) 0.0392(8) Uani 1 1 d . . . . .
H20A H 0.613118 0.429439 0.059956 0.059 Uiso 1 1 calc R U . . .
H20B H 0.675210 0.432500 0.007693 0.059 Uiso 1 1 calc R U . . .
H20C H 0.674025 0.457635 0.126731 0.059 Uiso 1 1 calc R U . . .
C21 C 0.65607(14) 0.32388(16) 0.0443(2) 0.0415(9) Uani 1 1 d . . . . .
H21A H 0.671403 0.287591 0.074543 0.062 Uiso 1 1 calc R U . . .
H21B H 0.671742 0.330740 -0.024032 0.062 Uiso 1 1 calc R U . . .
H21C H 0.610722 0.323420 0.030207 0.062 Uiso 1 1 calc R U . . .
C22 C 0.74970(12) 0.36974(12) 0.1480(2) 0.0272(6) Uani 1 1 d . . . . .
H22A H 0.764850 0.398765 0.201612 0.041 Uiso 1 1 calc R U . . .
H22B H 0.765520 0.377050 0.079976 0.041 Uiso 1 1 calc R U . . .
H22C H 0.764068 0.332860 0.176497 0.041 Uiso 1 1 calc R U . . .
C23 C 0.53276(10) 0.26009(10) 0.17187(19) 0.0139(5) Uani 1 1 d . . . . .
C24 C 0.51788(11) 0.24570(11) 0.0618(2) 0.0180(5) Uani 1 1 d . . . . .
H24 H 0.497211 0.272270 0.011648 0.022 Uiso 1 1 calc R U . . .
C25 C 0.53268(11) 0.19340(11) 0.0241(2) 0.0221(5) Uani 1 1 d . . . . .
H25 H 0.521987 0.184475 -0.051036 0.027 Uiso 1 1 calc R U . . .
C26 C 0.56299(11) 0.15421(11) 0.0958(2) 0.0226(6) Uani 1 1 d . . . . .
H26 H 0.573509 0.118476 0.070238 0.027 Uiso 1 1 calc R U . . .
C27 C 0.57779(12) 0.16770(11) 0.2052(2) 0.0223(5) Uani 1 1 d . . . . .
H27 H 0.598773 0.141127 0.254970 0.027 Uiso 1 1 calc R U . . .
C28 C 0.56215(11) 0.21986(10) 0.2428(2) 0.0175(5) Uani 1 1 d . . . . .
H28 H 0.571752 0.228136 0.318411 0.021 Uiso 1 1 calc R U . . .
C29A C 0.3865(2) 0.4121(2) -0.0885(3) 0.0244(10) Uani 0.626(7) 1 d D U P A 1
H29A H 0.371329 0.444231 -0.049639 0.029 Uiso 0.626(7) 1 calc R U P A 1
H29B H 0.359769 0.379212 -0.082073 0.029 Uiso 0.626(7) 1 calc R U P A 1
C29B C 0.4151(4) 0.4425(4) -0.0897(6) 0.0324(15) Uani 0.374(7) 1 d D U P A 2
H29C H 0.435285 0.479417 -0.093877 0.039 Uiso 0.374(7) 1 calc R U P A 2
H29D H 0.382963 0.445991 -0.042387 0.039 Uiso 0.374(7) 1 calc R U P A 2
C30A C 0.3868(6) 0.4267(7) -0.2082(7) 0.0328(14) Uani 0.626(7) 1 d D U P A 1
H30A H 0.347787 0.414944 -0.254420 0.039 Uiso 0.626(7) 1 calc R U P A 1
H30B H 0.392786 0.467510 -0.217783 0.039 Uiso 0.626(7) 1 calc R U P A 1
C30B C 0.3869(9) 0.4220(12) -0.2027(11) 0.0315(17) Uani 0.374(7) 1 d D U P A 2
H30C H 0.368199 0.453148 -0.249534 0.038 Uiso 0.374(7) 1 calc R U P A 2
H30D H 0.355500 0.392428 -0.199357 0.038 Uiso 0.374(7) 1 calc R U P A 2
C31A C 0.4413(5) 0.3936(6) -0.2354(6) 0.0281(14) Uani 0.626(7) 1 d D U P A 1
H31A H 0.429996 0.353974 -0.251942 0.034 Uiso 0.626(7) 1 calc R U P A 1
H31B H 0.457676 0.410328 -0.297852 0.034 Uiso 0.626(7) 1 calc R U P A 1
C31B C 0.4445(9) 0.3988(11) -0.2413(10) 0.0290(18) Uani 0.374(7) 1 d D U P A 2
H31C H 0.433460 0.370222 -0.298944 0.035 Uiso 0.374(7) 1 calc R U P A 2
H31D H 0.468375 0.429175 -0.269761 0.035 Uiso 0.374(7) 1 calc R U P A 2
C32A C 0.4868(3) 0.3988(3) -0.1317(4) 0.0380(12) Uani 0.626(7) 1 d D U P A 1
H32A H 0.515573 0.366479 -0.123081 0.046 Uiso 0.626(7) 1 calc R U P A 1
H32B H 0.511173 0.433812 -0.131737 0.046 Uiso 0.626(7) 1 calc R U P A 1
C32B C 0.4809(4) 0.3730(4) -0.1397(7) 0.0240(14) Uani 0.374(7) 1 d D U P A 2
H32C H 0.473209 0.332061 -0.137977 0.029 Uiso 0.374(7) 1 calc R U P A 2
H32D H 0.525822 0.379248 -0.137320 0.029 Uiso 0.374(7) 1 calc R U P A 2
Li1 Li 0.4883(2) 0.38767(18) 0.0982(3) 0.0203(9) Uani 1 1 d D . . . .
P2 P 0.97282(3) 0.07877(3) 0.26437(5) 0.01605(14) Uani 1 1 d . . . . .
Si3 Si 0.85288(3) 0.13957(3) 0.31953(5) 0.01559(15) Uani 1 1 d . . . . .
Si4 Si 1.11707(3) 0.07016(3) 0.26533(5) 0.01583(15) Uani 1 1 d . . . . .
O2A O 1.0535(8) 0.1094(13) 0.5818(6) 0.0256(11) Uani 0.714(8) 1 d D U P B 1
O2B O 1.056(2) 0.110(3) 0.5824(16) 0.0264(18) Uani 0.286(8) 1 d D U P B 2
C32 C 1.1163(14) 0.076(2) 0.743(2) 0.0272(18) Uani 0.286(8) 1 d D U P B 2
H32E H 1.148412 0.096453 0.792573 0.033 Uiso 0.286(8) 1 calc R U P B 2
H32F H 1.123596 0.034995 0.754239 0.033 Uiso 0.286(8) 1 calc R U P B 2
C33 C 0.93684(10) 0.14033(10) 0.30416(18) 0.0147(5) Uani 1 1 d . . . . .
C34 C 0.98007(10) 0.18512(10) 0.32073(18) 0.0131(5) Uani 1 1 d . . . . .
C35 C 1.04045(10) 0.16961(10) 0.30295(18) 0.0134(5) Uani 1 1 d . . . . .
C36 C 1.04613(10) 0.11271(10) 0.27482(18) 0.0140(5) Uani 1 1 d . . . . .
C37 C 0.83647(14) 0.07126(12) 0.3844(2) 0.0296(6) Uani 1 1 d . . . . .
H37A H 0.846053 0.040068 0.338516 0.044 Uiso 1 1 calc R U . . .
H37B H 0.792657 0.069698 0.392135 0.044 Uiso 1 1 calc R U . . .
H37C H 0.862117 0.068333 0.456492 0.044 Uiso 1 1 calc R U . . .
C38 C 0.83273(12) 0.19624(11) 0.4111(2) 0.0236(6) Uani 1 1 d . . . . .
H38A H 0.857932 0.192134 0.483298 0.035 Uiso 1 1 calc R U . . .
H38B H 0.788809 0.193484 0.417480 0.035 Uiso 1 1 calc R U . . .
H38C H 0.840862 0.232900 0.380510 0.035 Uiso 1 1 calc R U . . .
C39 C 0.80095(11) 0.14363(11) 0.1820(2) 0.0195(5) Uani 1 1 d . . . . .
C40 C 0.81367(12) 0.09453(12) 0.1098(2) 0.0266(6) Uani 1 1 d . . . . .
H40A H 0.788075 0.098367 0.037806 0.040 Uiso 1 1 calc R U . . .
H40B H 0.803605 0.059187 0.143258 0.040 Uiso 1 1 calc R U . . .
H40C H 0.857483 0.094521 0.101863 0.040 Uiso 1 1 calc R U . . .
C41 C 0.73258(12) 0.14103(13) 0.1970(2) 0.0300(6) Uani 1 1 d . . . . .
H41A H 0.706066 0.144801 0.125865 0.045 Uiso 1 1 calc R U . . .
H41B H 0.723805 0.171670 0.244809 0.045 Uiso 1 1 calc R U . . .
H41C H 0.724348 0.104967 0.229742 0.045 Uiso 1 1 calc R U . . .
C42 C 0.81140(13) 0.19861(12) 0.1242(2) 0.0291(6) Uani 1 1 d . . . . .
H42A H 0.853788 0.199570 0.108317 0.044 Uiso 1 1 calc R U . . .
H42B H 0.805050 0.230327 0.171408 0.044 Uiso 1 1 calc R U . . .
H42C H 0.782063 0.201181 0.055973 0.044 Uiso 1 1 calc R U . . .
C43 C 0.96420(10) 0.24283(10) 0.35378(19) 0.0149(5) Uani 1 1 d . . . . .
C44 C 0.93240(11) 0.28004(10) 0.2799(2) 0.0177(5) Uani 1 1 d . . . . .
H44 H 0.922455 0.269489 0.205431 0.021 Uiso 1 1 calc R U . . .
C45 C 0.91460(12) 0.33271(11) 0.3123(2) 0.0224(6) Uani 1 1 d . . . . .
H45 H 0.892052 0.357334 0.260343 0.027 Uiso 1 1 calc R U . . .
C46 C 0.92971(12) 0.34934(11) 0.4203(2) 0.0257(6) Uani 1 1 d . . . . .
H46 H 0.917548 0.385221 0.442648 0.031 Uiso 1 1 calc R U . . .
C47 C 0.96253(12) 0.31326(11) 0.4949(2) 0.0237(6) Uani 1 1 d . . . . .
H47 H 0.973831 0.324639 0.568714 0.028 Uiso 1 1 calc R U . . .
C48 C 0.97917(11) 0.26037(11) 0.4628(2) 0.0185(5) Uani 1 1 d . . . . .
H48 H 1.001032 0.235619 0.515321 0.022 Uiso 1 1 calc R U . . .
C49 C 1.10796(13) 0.00071(11) 0.3314(2) 0.0265(6) Uani 1 1 d . . . . .
H49A H 1.095620 0.006707 0.402889 0.040 Uiso 1 1 calc R U . . .
H49B H 1.147376 -0.019615 0.340569 0.040 Uiso 1 1 calc R U . . .
H49C H 1.076117 -0.021329 0.285364 0.040 Uiso 1 1 calc R U . . .
C50 C 1.18909(11) 0.10329(12) 0.3413(2) 0.0262(6) Uani 1 1 d . . . . .
H50A H 1.198682 0.137382 0.303222 0.039 Uiso 1 1 calc R U . . .
H50B H 1.223637 0.076814 0.345236 0.039 Uiso 1 1 calc R U . . .
H50C H 1.182575 0.112974 0.415272 0.039 Uiso 1 1 calc R U . . .
C51 C 1.12865(11) 0.05504(11) 0.1200(2) 0.0187(5) Uani 1 1 d . . . . .
C52 C 1.07028(12) 0.02804(12) 0.0560(2) 0.0240(6) Uani 1 1 d . . . . .
H52A H 1.035856 0.054755 0.049988 0.036 Uiso 1 1 calc R U . . .
H52B H 1.059837 -0.005749 0.094112 0.036 Uiso 1 1 calc R U . . .
H52C H 1.077842 0.017879 -0.017147 0.036 Uiso 1 1 calc R U . . .
C53 C 1.18270(13) 0.01405(13) 0.1219(2) 0.0317(7) Uani 1 1 d . . . . .
H53A H 1.172532 -0.021631 0.153999 0.048 Uiso 1 1 calc R U . . .
H53B H 1.219940 0.029969 0.165521 0.048 Uiso 1 1 calc R U . . .
H53C H 1.190210 0.007575 0.047235 0.048 Uiso 1 1 calc R U . . .
C54 C 1.14288(14) 0.10904(12) 0.0614(2) 0.0278(6) Uani 1 1 d . . . . .
H54A H 1.152397 0.099670 -0.010852 0.042 Uiso 1 1 calc R U . . .
H54B H 1.178496 0.127983 0.104148 0.042 Uiso 1 1 calc R U . . .
H54C H 1.106812 0.133957 0.053493 0.042 Uiso 1 1 calc R U . . .
C55 C 1.09266(10) 0.21094(10) 0.31343(19) 0.0146(5) Uani 1 1 d . . . . .
C56 C 1.12185(11) 0.22946(11) 0.4148(2) 0.0208(5) Uani 1 1 d . . . . .
H56 H 1.108216 0.215887 0.478775 0.025 Uiso 1 1 calc R U . . .
C57 C 1.17035(12) 0.26725(12) 0.4245(2) 0.0255(6) Uani 1 1 d . . . . .
H57 H 1.189678 0.279291 0.494597 0.031 Uiso 1 1 calc R U . . .
C58 C 1.19071(12) 0.28748(12) 0.3327(2) 0.0261(6) Uani 1 1 d . . . . .
H58 H 1.224089 0.313388 0.339169 0.031 Uiso 1 1 calc R U . . .
C59 C 1.16202(12) 0.26965(11) 0.2310(2) 0.0243(6) Uani 1 1 d . . . . .
H59 H 1.175760 0.283530 0.167391 0.029 Uiso 1 1 calc R U . . .
C60 C 1.11353(11) 0.23180(11) 0.2213(2) 0.0194(5) Uani 1 1 d . . . . .
H60 H 1.094275 0.219923 0.150976 0.023 Uiso 1 1 calc R U . . .
C61A C 1.0210(4) 0.1268(4) 0.6683(6) 0.0319(14) Uani 0.714(8) 1 d D U P B 1
H61A H 0.978051 0.112398 0.654786 0.038 Uiso 0.714(8) 1 calc R U P B 1
H61B H 1.019559 0.168260 0.671857 0.038 Uiso 0.714(8) 1 calc R U P B 1
C61B C 1.0284(10) 0.1328(9) 0.6752(14) 0.0252(18) Uani 0.286(8) 1 d D U P B 2
H61C H 0.982677 0.133062 0.658663 0.030 Uiso 0.286(8) 1 calc R U P B 2
H61D H 1.043443 0.171301 0.694320 0.030 Uiso 0.286(8) 1 calc R U P B 2
C62A C 1.0545(4) 0.1039(3) 0.7722(5) 0.0316(13) Uani 0.714(8) 1 d D U P B 1
H62A H 1.028340 0.076503 0.803738 0.038 Uiso 0.714(8) 1 calc R U P B 1
H62B H 1.066076 0.134433 0.825623 0.038 Uiso 0.714(8) 1 calc R U P B 1
C62B C 1.0517(10) 0.0915(7) 0.7655(13) 0.0276(18) Uani 0.286(8) 1 d D U P B 2
H62C H 1.024494 0.058121 0.761744 0.033 Uiso 0.286(8) 1 calc R U P B 2
H62D H 1.053942 0.109222 0.838053 0.033 Uiso 0.286(8) 1 calc R U P B 2
C63A C 1.1118(6) 0.0755(9) 0.7442(8) 0.0259(11) Uani 0.714(8) 1 d D U P B 1
H63A H 1.120962 0.040268 0.785930 0.031 Uiso 0.714(8) 1 calc R U P B 1
H63B H 1.148281 0.100581 0.758555 0.031 Uiso 0.714(8) 1 calc R U P B 1
C64A C 1.0937(2) 0.0638(2) 0.6227(3) 0.0248(10) Uani 0.714(8) 1 d D U P B 1
H64A H 1.130711 0.062932 0.586361 0.030 Uiso 0.714(8) 1 calc R U P B 1
H64B H 1.071830 0.027410 0.610479 0.030 Uiso 0.714(8) 1 calc R U P B 1
C64B C 1.1192(5) 0.0912(6) 0.6248(7) 0.0266(17) Uani 0.286(8) 1 d D U P B 2
H64C H 1.149466 0.121697 0.620773 0.032 Uiso 0.286(8) 1 calc R U P B 2
H64D H 1.130632 0.058351 0.583669 0.032 Uiso 0.286(8) 1 calc R U P B 2
Li2 Li 1.0168(2) 0.11857(19) 0.4392(3) 0.0227(9) Uani 1 1 d D . . . .

loop_
_atom_site_aniso_label
_atom_site_aniso_U_11
_atom_site_aniso_U_22
_atom_site_aniso_U_33
_atom_site_aniso_U_23
_atom_site_aniso_U_13
_atom_site_aniso_U_12
P1 0.0153(3) 0.0087(3) 0.0179(3) -0.0028(2) 0.0008(2) 0.0000(2)
Si1 0.0151(3) 0.0119(3) 0.0166(3) -0.0022(3) 0.0000(2) 0.0035(3)
Si2 0.0136(3) 0.0106(3) 0.0170(3) 0.0000(3) 0.0012(2) 0.0002(3)
O1A 0.025(2) 0.0332(19) 0.0167(17) 0.0028(17) 0.0035(14) 0.006(2)
O1B 0.034(3) 0.030(3) 0.014(2) 0.004(2) 0.007(2) 0.014(3)
C1 0.0144(10) 0.0099(11) 0.0132(11) -0.0010(9) 0.0018(8) 0.0025(9)
C2 0.0145(10) 0.0100(11) 0.0128(11) -0.0003(9) 0.0009(8) 0.0003(9)
C3 0.0155(10) 0.0080(11) 0.0149(11) 0.0010(9) 0.0012(8) 0.0027(9)
C4 0.0168(10) 0.0113(11) 0.0126(11) 0.0012(9) 0.0029(8) 0.0017(9)
C5 0.0307(14) 0.0200(14) 0.0258(14) 0.0067(11) 0.0077(11) 0.0096(12)
C6 0.0169(11) 0.0309(16) 0.0272(15) -0.0092(12) -0.0046(10) 0.0069(11)
C7 0.0176(11) 0.0154(12) 0.0204(13) -0.0040(10) 0.0036(9) 0.0011(10)
C8 0.0296(14) 0.0198(14) 0.0213(14) -0.0056(11) 0.0014(10) -0.0029(11)
C9 0.0285(14) 0.0395(18) 0.0285(16) -0.0095(13) 0.0076(11) 0.0122(14)
C10 0.0366(15) 0.0204(14) 0.0232(14) 0.0004(11) 0.0058(11) -0.0062(12)
C11 0.0095(9) 0.0100(11) 0.0210(12) -0.0023(9) -0.0001(8) 0.0026(9)
C12 0.0169(11) 0.0126(12) 0.0219(13) -0.0004(10) -0.0012(9) 0.0004(9)
C13 0.0236(13) 0.0147(13) 0.0304(15) 0.0040(11) 0.0013(10) -0.0026(11)
C14 0.0163(11) 0.0157(13) 0.0406(16) -0.0069(12) 0.0027(10) -0.0057(10)
C15 0.0195(12) 0.0279(15) 0.0251(14) -0.0124(12) -0.0010(10) -0.0048(11)
C16 0.0203(12) 0.0247(14) 0.0217(13) -0.0074(11) 0.0037(10) -0.0043(11)
C17 0.0181(11) 0.0192(13) 0.0247(14) -0.0035(11) 0.0010(9) -0.0029(10)
C18 0.0185(12) 0.0201(14) 0.0366(16) 0.0064(12) -0.0008(10) -0.0011(11)
C19 0.0182(11) 0.0239(14) 0.0224(13) -0.0022(11) 0.0045(9) 0.0008(11)
C20 0.0368(16) 0.049(2) 0.0356(18) 0.0222(16) 0.0162(13) 0.0112(16)
C21 0.0377(16) 0.064(2) 0.0246(16) -0.0205(16) 0.0104(12) -0.0162(17)
C22 0.0231(13) 0.0291(16) 0.0310(15) -0.0039(12) 0.0098(11) -0.0043(12)
C23 0.0113(10) 0.0099(11) 0.0203(12) -0.0037(9) 0.0023(8) -0.0019(9)
C24 0.0188(11) 0.0156(12) 0.0189(13) -0.0024(10) 0.0009(9) -0.0006(10)
C25 0.0204(12) 0.0190(13) 0.0273(14) -0.0082(11) 0.0049(10) -0.0028(11)
C26 0.0192(12) 0.0106(12) 0.0393(16) -0.0068(11) 0.0089(10) -0.0010(10)
C27 0.0230(12) 0.0118(12) 0.0329(15) 0.0017(11) 0.0067(10) 0.0023(10)
C28 0.0175(11) 0.0132(12) 0.0222(13) 0.0023(10) 0.0049(9) 0.0010(10)
C29A 0.0229(18) 0.029(2) 0.0208(18) 0.0025(16) 0.0019(14) 0.0070(17)
C29B 0.038(3) 0.033(3) 0.026(3) 0.007(2) 0.003(2) 0.016(3)
C30A 0.040(2) 0.034(3) 0.023(2) 0.006(2) 0.002(2) 0.014(2)
C30B 0.038(3) 0.033(3) 0.023(3) 0.006(3) 0.002(3) 0.014(3)
C31A 0.032(2) 0.033(3) 0.019(2) 0.005(2) 0.0029(19) 0.004(2)
C31B 0.032(3) 0.034(3) 0.020(3) 0.006(3) 0.000(3) 0.009(3)
C32A 0.034(2) 0.058(3) 0.023(2) 0.009(2) 0.0084(17) 0.003(2)
C32B 0.032(3) 0.023(3) 0.017(2) 0.003(3) 0.004(2) 0.013(3)
Li1 0.027(2) 0.017(2) 0.017(2) 0.0013(17) 0.0030(16) 0.0018(19)
P2 0.0168(3) 0.0097(3) 0.0214(3) -0.0023(2) 0.0023(2) 0.0017(2)
Si3 0.0177(3) 0.0108(3) 0.0194(3) -0.0003(3) 0.0064(2) -0.0003(3)
Si4 0.0163(3) 0.0135(3) 0.0168(3) -0.0009(3) -0.0002(2) 0.0049(3)
O2A 0.031(2) 0.0271(18) 0.0182(15) 0.0051(15) 0.0022(14) 0.009(2)
O2B 0.031(3) 0.029(3) 0.019(3) 0.003(3) 0.003(3) 0.010(3)
C32 0.032(3) 0.028(3) 0.022(3) 0.002(3) 0.002(3) 0.011(3)
C33 0.0183(11) 0.0128(12) 0.0128(11) 0.0011(9) 0.0019(8) 0.0024(10)
C34 0.0160(10) 0.0111(11) 0.0119(11) 0.0007(9) 0.0010(8) 0.0010(9)
C35 0.0174(11) 0.0110(11) 0.0105(11) -0.0001(9) -0.0014(8) 0.0013(9)
C36 0.0141(10) 0.0118(11) 0.0154(12) -0.0007(9) 0.0007(8) 0.0018(9)
C37 0.0369(16) 0.0192(14) 0.0371(17) 0.0057(12) 0.0187(13) 0.0006(12)
C38 0.0261(13) 0.0200(14) 0.0268(14) -0.0044(11) 0.0103(10) -0.0028(11)
C39 0.0156(11) 0.0157(13) 0.0265(14) -0.0016(10) 0.0014(9) -0.0013(10)
C40 0.0228(13) 0.0293(16) 0.0268(15) -0.0105(12) 0.0013(10) -0.0052(12)
C41 0.0170(12) 0.0302(16) 0.0423(17) -0.0101(13) 0.0030(11) -0.0006(12)
C42 0.0284(14) 0.0269(16) 0.0283(15) 0.0057(12) -0.0066(11) -0.0005(12)
C43 0.0121(10) 0.0116(11) 0.0213(13) -0.0017(9) 0.0041(8) -0.0011(9)
C44 0.0184(11) 0.0128(12) 0.0225(13) 0.0017(10) 0.0050(9) 0.0002(10)
C45 0.0229(12) 0.0108(12) 0.0346(15) 0.0044(11) 0.0081(10) 0.0041(10)
C46 0.0272(13) 0.0111(12) 0.0422(17) -0.0058(12) 0.0160(12) -0.0010(11)
C47 0.0247(13) 0.0190(14) 0.0289(15) -0.0089(11) 0.0093(10) -0.0020(11)
C48 0.0175(11) 0.0165(13) 0.0211(13) -0.0026(10) 0.0020(9) -0.0015(10)
C49 0.0327(14) 0.0225(14) 0.0251(14) 0.0076(11) 0.0077(11) 0.0122(12)
C50 0.0178(12) 0.0295(16) 0.0286(15) -0.0052(12) -0.0047(10) 0.0088(11)
C51 0.0212(12) 0.0143(12) 0.0199(13) -0.0054(10) 0.0017(9) 0.0022(10)
C52 0.0239(12) 0.0247(15) 0.0228(14) -0.0079(11) 0.0016(10) -0.0026(11)
C53 0.0310(15) 0.0338(17) 0.0317(16) -0.0065(13) 0.0097(12) 0.0126(13)
C54 0.0384(15) 0.0248(15) 0.0212(14) -0.0004(11) 0.0074(11) -0.0060(13)
C55 0.0112(10) 0.0100(11) 0.0216(13) -0.0006(9) -0.0001(8) 0.0032(9)
C56 0.0179(11) 0.0231(14) 0.0211(13) -0.0070(11) 0.0018(9) 0.0005(11)
C57 0.0180(12) 0.0260(15) 0.0307(15) -0.0122(12) -0.0017(10) -0.0013(11)
C58 0.0161(12) 0.0181(14) 0.0421(17) -0.0032(12) -0.0009(11) -0.0032(11)
C59 0.0240(13) 0.0185(14) 0.0301(15) 0.0059(11) 0.0033(10) -0.0005(11)
C60 0.0177(11) 0.0154(13) 0.0236(13) 0.0010(10) -0.0016(9) 0.0008(10)
C61A 0.030(2) 0.044(3) 0.022(2) 0.005(2) 0.0058(17) 0.008(2)
C61B 0.028(3) 0.026(3) 0.021(3) -0.002(3) 0.004(3) 0.010(3)
C62A 0.039(2) 0.036(3) 0.0196(19) -0.0040(19) 0.0030(16) 0.016(2)
C62B 0.034(3) 0.027(3) 0.021(3) 0.001(3) 0.001(3) 0.008(3)
C63A 0.030(2) 0.0253(19) 0.0214(18) 0.0039(17) 0.0009(17) 0.008(2)
C64A 0.0334(19) 0.022(2) 0.0194(17) 0.0025(15) 0.0058(14) 0.0107(17)
C64B 0.028(3) 0.030(3) 0.020(3) 0.002(3) 0.000(3) 0.013(3)
Li2 0.029(2) 0.019(2) 0.020(2) 0.0012(18) 0.0021(17) 0.0071(19)

loop_
_atom_type_symbol
_atom_type_description
_atom_type_scat_dispersion_real
_atom_type_scat_dispersion_imag
_atom_type_scat_source
C C 0.0033 0.0016 'International Tables Vol C Tables 4.2.6.8 and 6.1.1.4'
H H 0.0000 0.0000 'International Tables Vol C Tables 4.2.6.8 and 6.1.1.4'
Li Li -0.0003 0.0001 'International Tables Vol C Tables 4.2.6.8 and 6.1.1.4'
O O 0.0106 0.0060 'International Tables Vol C Tables 4.2.6.8 and 6.1.1.4'
P P 0.1023 0.0942 'International Tables Vol C Tables 4.2.6.8 and 6.1.1.4'
Si Si 0.0817 0.0704 'International Tables Vol C Tables 4.2.6.8 and 6.1.1.4'

loop_
_exptl_crystal_face_index_h
_exptl_crystal_face_index_k
_exptl_crystal_face_index_l
_exptl_crystal_face_perp_dist
0 -1 0 0.1670
0 1 0 0.1220
-7 0 1 0.3350
7 -1 -1 0.3170
0 0 -1 0.0840
0 0 1 0.0630
-4 1 6 0.2220
5 -1 6 0.2230
1 -2 0 0.2670
2 7 0 0.2330
-4 -11 1 0.2830

loop_
_geom_angle_atom_site_label_1
_geom_angle_atom_site_label_2
_geom_angle_atom_site_label_3
_geom_angle
_geom_angle_site_symmetry_1
_geom_angle_site_symmetry_3
_geom_angle_publ_flag
C1 P1 Li1 62.04(13) . . ?
C4 P1 C1 92.63(11) . . ?
C4 P1 Li1 64.06(13) . . ?
C1 Si1 C5 107.25(11) . . ?
C1 Si1 C6 112.89(11) . . ?
C1 Si1 C7 112.73(11) . . ?
C5 Si1 C6 107.34(13) . . ?
C5 Si1 C7 107.28(12) . . ?
C6 Si1 C7 109.05(12) . . ?
C4 Si2 C19 113.36(10) . . ?
C17 Si2 C4 106.94(11) . . ?
C17 Si2 C19 108.21(12) . . ?
C18 Si2 C4 113.46(11) . . ?
C18 Si2 C17 105.85(12) . . ?
C18 Si2 C19 108.63(12) . . ?
C29A O1A C32A 110.0(4) . . ?
C29A O1A Li1 130.8(5) . . ?
C32A O1A Li1 119.2(4) . . ?
C29B O1B C32B 108.6(7) . . ?
C29B O1B Li1 124.7(9) . . ?
C32B O1B Li1 126.6(8) . . ?
P1 C1 Si1 120.38(13) . . ?
P1 C1 Li1 73.40(14) . . ?
Si1 C1 Li1 120.36(16) . . ?
C2 C1 P1 109.61(16) . . ?
C2 C1 Si1 129.93(17) . . ?
C2 C1 Li1 70.26(17) . . ?
C1 C2 C11 123.5(2) . . ?
C1 C2 Li1 72.39(17) . . ?
C3 C2 C1 114.3(2) . . ?
C3 C2 C11 122.1(2) . . ?
C3 C2 Li1 72.16(17) . . ?
C11 C2 Li1 127.07(19) . . ?
C2 C3 C4 113.3(2) . . ?
C2 C3 C23 122.2(2) . . ?
C2 C3 Li1 70.55(17) . . ?
C4 C3 C23 124.5(2) . . ?
C4 C3 Li1 74.17(17) . . ?
C23 C3 Li1 122.21(19) . . ?
P1 C4 Si2 117.95(13) . . ?
P1 C4 Li1 71.87(13) . . ?
Si2 C4 Li1 130.40(16) . . ?
C3 C4 P1 110.10(16) . . ?
C3 C4 Si2 131.66(18) . . ?
C3 C4 Li1 69.12(17) . . ?
Si1 C5 H5A 109.5 . . ?
Si1 C5 H5B 109.5 . . ?
Si1 C5 H5C 109.5 . . ?
H5A C5 H5B 109.5 . . ?
H5A C5 H5C 109.5 . . ?
H5B C5 H5C 109.5 . . ?
Si1 C6 H6A 109.5 . . ?
Si1 C6 H6B 109.5 . . ?
Si1 C6 H6C 109.5 . . ?
H6A C6 H6B 109.5 . . ?
H6A C6 H6C 109.5 . . ?
H6B C6 H6C 109.5 . . ?
C8 C7 Si1 110.24(17) . . ?
C8 C7 C9 109.0(2) . . ?
C9 C7 Si1 109.31(17) . . ?
C10 C7 Si1 110.75(17) . . ?
C10 C7 C8 108.6(2) . . ?
C10 C7 C9 108.8(2) . . ?
C7 C8 H8A 109.5 . . ?
C7 C8 H8B 109.5 . . ?
C7 C8 H8C 109.5 . . ?
H8A C8 H8B 109.5 . . ?
H8A C8 H8C 109.5 . . ?
H8B C8 H8C 109.5 . . ?
C7 C9 H9A 109.5 . . ?
C7 C9 H9B 109.5 . . ?
C7 C9 H9C 109.5 . . ?
H9A C9 H9B 109.5 . . ?
H9A C9 H9C 109.5 . . ?
H9B C9 H9C 109.5 . . ?
C7 C10 H10A 109.5 . . ?
C7 C10 H10B 109.5 . . ?
C7 C10 H10C 109.5 . . ?
H10A C10 H10B 109.5 . . ?
H10A C10 H10C 109.5 . . ?
H10B C10 H10C 109.5 . . ?
C12 C11 C2 119.6(2) . . ?
C16 C11 C2 122.6(2) . . ?
C16 C11 C12 117.8(2) . . ?
C11 C12 H12 119.6 . . ?
C13 C12 C11 120.9(2) . . ?
C13 C12 H12 119.6 . . ?
C12 C13 H13 119.8 . . ?
C12 C13 C14 120.4(2) . . ?
C14 C13 H13 119.8 . . ?
C13 C14 H14 120.4 . . ?
C15 C14 C13 119.2(2) . . ?
C15 C14 H14 120.4 . . ?
C14 C15 H15 119.8 . . ?
C16 C15 C14 120.3(2) . . ?
C16 C15 H15 119.8 . . ?
C11 C16 H16 119.3 . . ?
C15 C16 C11 121.4(2) . . ?
C15 C16 H16 119.3 . . ?
Si2 C17 H17A 109.5 . . ?
Si2 C17 H17B 109.5 . . ?
Si2 C17 H17C 109.5 . . ?
H17A C17 H17B 109.5 . . ?
H17A C17 H17C 109.5 . . ?
H17B C17 H17C 109.5 . . ?
Si2 C18 H18A 109.5 . . ?
Si2 C18 H18B 109.5 . . ?
Si2 C18 H18C 109.5 . . ?
H18A C18 H18B 109.5 . . ?
H18A C18 H18C 109.5 . . ?
H18B C18 H18C 109.5 . . ?
C20 C19 Si2 110.26(18) . . ?
C20 C19 C21 109.5(2) . . ?
C20 C19 C22 107.5(2) . . ?
C21 C19 Si2 111.73(19) . . ?
C21 C19 C22 108.3(2) . . ?
C22 C19 Si2 109.42(17) . . ?
C19 C20 H20A 109.5 . . ?
C19 C20 H20B 109.5 . . ?
C19 C20 H20C 109.5 . . ?
H20A C20 H20B 109.5 . . ?
H20A C20 H20C 109.5 . . ?
H20B C20 H20C 109.5 . . ?
C19 C21 H21A 109.5 . . ?
C19 C21 H21B 109.5 . . ?
C19 C21 H21C 109.5 . . ?
H21A C21 H21B 109.5 . . ?
H21A C21 H21C 109.5 . . ?
H21B C21 H21C 109.5 . . ?
C19 C22 H22A 109.5 . . ?
C19 C22 H22B 109.5 . . ?
C19 C22 H22C 109.5 . . ?
H22A C22 H22B 109.5 . . ?
H22A C22 H22C 109.5 . . ?
H22B C22 H22C 109.5 . . ?
C24 C23 C3 121.1(2) . . ?
C28 C23 C3 121.3(2) . . ?
C28 C23 C24 117.6(2) . . ?
C23 C24 H24 119.3 . . ?
C25 C24 C23 121.4(2) . . ?
C25 C24 H24 119.3 . . ?
C24 C25 H25 119.9 . . ?
C26 C25 C24 120.2(2) . . ?
C26 C25 H25 119.9 . . ?
C25 C26 H26 120.4 . . ?
C25 C26 C27 119.2(2) . . ?
C27 C26 H26 120.4 . . ?
C26 C27 H27 119.8 . . ?
C26 C27 C28 120.4(2) . . ?
C28 C27 H27 119.8 . . ?
C23 C28 C27 121.2(2) . . ?
C23 C28 H28 119.4 . . ?
C27 C28 H28 119.4 . . ?
O1A C29A H29A 110.7 . . ?
O1A C29A H29B 110.7 . . ?
O1A C29A C30A 105.0(6) . . ?
H29A C29A H29B 108.8 . . ?
C30A C29A H29A 110.7 . . ?
C30A C29A H29B 110.7 . . ?
O1B C29B H29C 110.8 . . ?
O1B C29B H29D 110.8 . . ?
O1B C29B C30B 105.0(10) . . ?
H29C C29B H29D 108.8 . . ?
C30B C29B H29C 110.8 . . ?
C30B C29B H29D 110.8 . . ?
C29A C30A H30A 111.1 . . ?
C29A C30A H30B 111.1 . . ?
H30A C30A H30B 109.1 . . ?
C31A C30A C29A 103.1(7) . . ?
C31A C30A H30A 111.1 . . ?
C31A C30A H30B 111.1 . . ?
C29B C30B H30C 111.8 . . ?
C29B C30B H30D 111.8 . . ?
C29B C30B C31B 100.0(12) . . ?
H30C C30B H30D 109.5 . . ?
C31B C30B H30C 111.8 . . ?
C31B C30B H30D 111.8 . . ?
C30A C31A H31A 111.4 . . ?
C30A C31A H31B 111.4 . . ?
H31A C31A H31B 109.3 . . ?
C32A C31A C30A 101.8(7) . . ?
C32A C31A H31A 111.4 . . ?
C32A C31A H31B 111.4 . . ?
C30B C31B H31C 111.0 . . ?
C30B C31B H31D 111.0 . . ?
H31C C31B H31D 109.0 . . ?
C32B C31B C30B 103.6(11) . . ?
C32B C31B H31C 111.0 . . ?
C32B C31B H31D 111.0 . . ?
O1A C32A C31A 105.5(6) . . ?
O1A C32A H32A 110.6 . . ?
O1A C32A H32B 110.6 . . ?
C31A C32A H32A 110.6 . . ?
C31A C32A H32B 110.6 . . ?
H32A C32A H32B 108.8 . . ?
O1B C32B C31B 106.2(9) . . ?
O1B C32B H32C 110.5 . . ?
O1B C32B H32D 110.5 . . ?
C31B C32B H32C 110.5 . . ?
C31B C32B H32D 110.5 . . ?
H32C C32B H32D 108.7 . . ?
O1A Li1 P1 151.1(4) . . ?
O1A Li1 C1 130.3(3) . . ?
O1A Li1 C2 126.8(4) . . ?
O1A Li1 C3 139.4(5) . . ?
O1A Li1 C4 160.0(3) . . ?
O1B Li1 P1 151.5(7) . . ?
O1B Li1 C1 137.1(4) . . ?
O1B Li1 C2 132.5(7) . . ?
O1B Li1 C3 139.7(7) . . ?
O1B Li1 C4 153.7(4) . . ?
C1 Li1 P1 44.56(10) . . ?
C1 Li1 C4 69.04(14) . . ?
C2 Li1 P1 68.75(13) . . ?
C2 Li1 C1 37.35(11) . . ?
C2 Li1 C3 37.29(10) . . ?
C2 Li1 C4 63.66(14) . . ?
C3 Li1 P1 68.71(13) . . ?
C3 Li1 C1 64.65(14) . . ?
C3 Li1 C4 36.71(10) . . ?
C4 Li1 P1 44.07(10) . . ?
C33 P2 C36 92.29(11) . . ?
C33 P2 Li2 63.66(13) . . ?
C36 P2 Li2 62.26(13) . . ?
C33 Si3 C39 111.21(10) . . ?
C37 Si3 C33 108.09(12) . . ?
C37 Si3 C39 107.65(13) . . ?
C38 Si3 C33 112.77(11) . . ?
C38 Si3 C37 106.57(12) . . ?
C38 Si3 C39 110.29(12) . . ?
C36 Si4 C50 112.24(11) . . ?
C36 Si4 C51 113.69(11) . . ?
C49 Si4 C36 107.59(11) . . ?
C49 Si4 C50 106.93(13) . . ?
C49 Si4 C51 106.84(12) . . ?
C50 Si4 C51 109.17(12) . . ?
C61A O2A Li2 119.6(7) . . ?
C64A O2A C61A 107.5(8) . . ?
C64A O2A Li2 125.3(12) . . ?
C61B O2B Li2 121.4(16) . . ?
C64B O2B C61B 108.0(18) . . ?
C64B O2B Li2 129.7(16) . . ?
H32E C32 H32F 108.5 . . ?
C62B C32 H32E 110.2 . . ?
C62B C32 H32F 110.2 . . ?
C64B C32 H32E 110.2 . . ?
C64B C32 H32F 110.2 . . ?
C64B C32 C62B 107.4(13) . . ?
P2 C33 Si3 120.45(13) . . ?
P2 C33 Li2 72.20(14) . . ?
Si3 C33 Li2 124.78(16) . . ?
C34 C33 P2 110.27(17) . . ?
C34 C33 Si3 129.28(18) . . ?
C34 C33 Li2 69.47(17) . . ?
C33 C34 C35 113.4(2) . . ?
C33 C34 C43 123.6(2) . . ?
C33 C34 Li2 73.83(18) . . ?
C35 C34 C43 123.0(2) . . ?
C35 C34 Li2 70.87(17) . . ?
C43 C34 Li2 123.38(19) . . ?
C34 C35 C55 122.0(2) . . ?
C34 C35 Li2 71.70(17) . . ?
C36 C35 C34 114.2(2) . . ?
C36 C35 C55 123.8(2) . . ?
C36 C35 Li2 72.69(18) . . ?
C55 C35 Li2 124.34(19) . . ?
P2 C36 Si4 119.71(13) . . ?
P2 C36 Li2 73.01(14) . . ?
Si4 C36 Li2 116.94(16) . . ?
C35 C36 P2 109.84(16) . . ?
C35 C36 Si4 129.98(17) . . ?
C35 C36 Li2 70.41(17) . . ?
Si3 C37 H37A 109.5 . . ?
Si3 C37 H37B 109.5 . . ?
Si3 C37 H37C 109.5 . . ?
H37A C37 H37B 109.5 . . ?
H37A C37 H37C 109.5 . . ?
H37B C37 H37C 109.5 . . ?
Si3 C38 H38A 109.5 . . ?
Si3 C38 H38B 109.5 . . ?
Si3 C38 H38C 109.5 . . ?
H38A C38 H38B 109.5 . . ?
H38A C38 H38C 109.5 . . ?
H38B C38 H38C 109.5 . . ?
C40 C39 Si3 110.56(17) . . ?
C40 C39 C41 108.3(2) . . ?
C40 C39 C42 109.0(2) . . ?
C41 C39 Si3 110.00(18) . . ?
C42 C39 Si3 110.71(17) . . ?
C42 C39 C41 108.3(2) . . ?
C39 C40 H40A 109.5 . . ?
C39 C40 H40B 109.5 . . ?
C39 C40 H40C 109.5 . . ?
H40A C40 H40B 109.5 . . ?
H40A C40 H40C 109.5 . . ?
H40B C40 H40C 109.5 . . ?
C39 C41 H41A 109.5 . . ?
C39 C41 H41B 109.5 . . ?
C39 C41 H41C 109.5 . . ?
H41A C41 H41B 109.5 . . ?
H41A C41 H41C 109.5 . . ?
H41B C41 H41C 109.5 . . ?
C39 C42 H42A 109.5 . . ?
C39 C42 H42B 109.5 . . ?
C39 C42 H42C 109.5 . . ?
H42A C42 H42B 109.5 . . ?
H42A C42 H42C 109.5 . . ?
H42B C42 H42C 109.5 . . ?
C44 C43 C34 121.6(2) . . ?
C44 C43 C48 117.7(2) . . ?
C48 C43 C34 120.7(2) . . ?
C43 C44 H44 119.3 . . ?
C43 C44 C45 121.4(2) . . ?
C45 C44 H44 119.3 . . ?
C44 C45 H45 119.9 . . ?
C46 C45 C44 120.2(2) . . ?
C46 C45 H45 119.9 . . ?
C45 C46 H46 120.3 . . ?
C47 C46 C45 119.3(2) . . ?
C47 C46 H46 120.3 . . ?
C46 C47 H47 119.8 . . ?
C46 C47 C48 120.3(2) . . ?
C48 C47 H47 119.8 . . ?
C43 C48 H48 119.5 . . ?
C47 C48 C43 121.1(2) . . ?
C47 C48 H48 119.5 . . ?
Si4 C49 H49A 109.5 . . ?
Si4 C49 H49B 109.5 . . ?
Si4 C49 H49C 109.5 . . ?
H49A C49 H49B 109.5 . . ?
H49A C49 H49C 109.5 . . ?
H49B C49 H49C 109.5 . . ?
Si4 C50 H50A 109.5 . . ?
Si4 C50 H50B 109.5 . . ?
Si4 C50 H50C 109.5 . . ?
H50A C50 H50B 109.5 . . ?
H50A C50 H50C 109.5 . . ?
H50B C50 H50C 109.5 . . ?
C52 C51 Si4 110.19(17) . . ?
C52 C51 C54 108.7(2) . . ?
C53 C51 Si4 109.16(18) . . ?
C53 C51 C52 108.5(2) . . ?
C53 C51 C54 109.0(2) . . ?
C54 C51 Si4 111.15(17) . . ?
C51 C52 H52A 109.5 . . ?
C51 C52 H52B 109.5 . . ?
C51 C52 H52C 109.5 . . ?
H52A C52 H52B 109.5 . . ?
H52A C52 H52C 109.5 . . ?
H52B C52 H52C 109.5 . . ?
C51 C53 H53A 109.5 . . ?
C51 C53 H53B 109.5 . . ?
C51 C53 H53C 109.5 . . ?
H53A C53 H53B 109.5 . . ?
H53A C53 H53C 109.5 . . ?
H53B C53 H53C 109.5 . . ?
C51 C54 H54A 109.5 . . ?
C51 C54 H54B 109.5 . . ?
C51 C54 H54C 109.5 . . ?
H54A C54 H54B 109.5 . . ?
H54A C54 H54C 109.5 . . ?
H54B C54 H54C 109.5 . . ?
C56 C55 C35 121.4(2) . . ?
C56 C55 C60 118.0(2) . . ?
C60 C55 C35 120.7(2) . . ?
C55 C56 H56 119.3 . . ?
C57 C56 C55 121.3(2) . . ?
C57 C56 H56 119.3 . . ?
C56 C57 H57 119.9 . . ?
C58 C57 C56 120.2(2) . . ?
C58 C57 H57 119.9 . . ?
C57 C58 H58 120.4 . . ?
C57 C58 C59 119.3(2) . . ?
C59 C58 H58 120.4 . . ?
C58 C59 H59 119.7 . . ?
C60 C59 C58 120.6(3) . . ?
C60 C59 H59 119.7 . . ?
C55 C60 H60 119.7 . . ?
C59 C60 C55 120.7(2) . . ?
C59 C60 H60 119.7 . . ?
O2A C61A H61A 110.1 . . ?
O2A C61A H61B 110.1 . . ?
O2A C61A C62A 108.0(6) . . ?
H61A C61A H61B 108.4 . . ?
C62A C61A H61A 110.1 . . ?
C62A C61A H61B 110.1 . . ?
O2B C61B H61C 111.4 . . ?
O2B C61B H61D 111.4 . . ?
O2B C61B C62B 102.0(18) . . ?
H61C C61B H61D 109.2 . . ?
C62B C61B H61C 111.4 . . ?
C62B C61B H61D 111.4 . . ?
C61A C62A H62A 110.5 . . ?
C61A C62A H62B 110.5 . . ?
C61A C62A C63A 106.0(5) . . ?
H62A C62A H62B 108.7 . . ?
C63A C62A H62A 110.5 . . ?
C63A C62A H62B 110.5 . . ?
C32 C62B H62C 111.1 . . ?
C32 C62B H62D 111.1 . . ?
C61B C62B C32 103.4(16) . . ?
C61B C62B H62C 111.1 . . ?
C61B C62B H62D 111.1 . . ?
H62C C62B H62D 109.0 . . ?
C62A C63A H63A 111.3 . . ?
C62A C63A H63B 111.3 . . ?
C62A C63A C64A 102.5(6) . . ?
H63A C63A H63B 109.2 . . ?
C64A C63A H63A 111.3 . . ?
C64A C63A H63B 111.3 . . ?
O2A C64A C63A 105.0(9) . . ?
O2A C64A H64A 110.7 . . ?
O2A C64A H64B 110.7 . . ?
C63A C64A H64A 110.7 . . ?
C63A C64A H64B 110.7 . . ?
H64A C64A H64B 108.8 . . ?
O2B C64B C32 103.7(16) . . ?
O2B C64B H64C 111.0 . . ?
O2B C64B H64D 111.0 . . ?
C32 C64B H64C 111.0 . . ?
C32 C64B H64D 111.0 . . ?
H64C C64B H64D 109.0 . . ?
O2A Li2 P2 150.1(10) . . ?
O2A Li2 C33 154.3(4) . . ?
O2A Li2 C34 141.1(10) . . ?
O2A Li2 C35 133.1(10) . . ?
O2A Li2 C36 136.6(5) . . ?
O2B Li2 P2 151(2) . . ?
O2B Li2 C33 155.5(9) . . ?
O2B Li2 C34 141(2) . . ?
O2B Li2 C35 132(2) . . ?
O2B Li2 C36 135.3(10) . . ?
C33 Li2 P2 44.14(10) . . ?
C34 Li2 P2 68.68(13) . . ?
C34 Li2 C33 36.70(11) . . ?
C34 Li2 C36 64.37(14) . . ?
C35 Li2 P2 68.72(13) . . ?
C35 Li2 C33 63.81(14) . . ?
C35 Li2 C34 37.43(11) . . ?
C35 Li2 C36 36.90(11) . . ?
C36 Li2 P2 44.73(10) . . ?
C36 Li2 C33 69.06(15) . . ?

loop_
_geom_bond_atom_site_label_1
_geom_bond_atom_site_label_2
_geom_bond_distance
_geom_bond_site_symmetry_2
_geom_bond_publ_flag
P1 C1 1.775(2) . ?
P1 C4 1.775(2) . ?
P1 Li1 2.425(4) . ?
Si1 C1 1.868(2) . ?
Si1 C5 1.869(3) . ?
Si1 C6 1.880(3) . ?
Si1 C7 1.902(3) . ?
Si2 C4 1.877(2) . ?
Si2 C17 1.869(3) . ?
Si2 C18 1.866(3) . ?
Si2 C19 1.896(3) . ?
O1A C29A 1.436(6) . ?
O1A C32A 1.451(7) . ?
O1A Li1 1.863(7) . ?
O1B C29B 1.436(13) . ?
O1B C32B 1.450(12) . ?
O1B Li1 1.853(10) . ?
C1 C2 1.423(3) . ?
C1 Li1 2.235(5) . ?
C2 C3 1.418(3) . ?
C2 C11 1.494(3) . ?
C2 Li1 2.207(5) . ?
C3 C4 1.425(3) . ?
C3 C23 1.492(3) . ?
C3 Li1 2.228(5) . ?
C4 Li1 2.294(5) . ?
C5 H5A 0.9800 . ?
C5 H5B 0.9800 . ?
C5 H5C 0.9800 . ?
C6 H6A 0.9800 . ?
C6 H6B 0.9800 . ?
C6 H6C 0.9800 . ?
C7 C8 1.535(3) . ?
C7 C9 1.537(3) . ?
C7 C10 1.525(4) . ?
C8 H8A 0.9800 . ?
C8 H8B 0.9800 . ?
C8 H8C 0.9800 . ?
C9 H9A 0.9800 . ?
C9 H9B 0.9800 . ?
C9 H9C 0.9800 . ?
C10 H10A 0.9800 . ?
C10 H10B 0.9800 . ?
C10 H10C 0.9800 . ?
C11 C12 1.394(3) . ?
C11 C16 1.390(3) . ?
C12 H12 0.9500 . ?
C12 C13 1.384(3) . ?
C13 H13 0.9500 . ?
C13 C14 1.386(4) . ?
C14 H14 0.9500 . ?
C14 C15 1.381(4) . ?
C15 H15 0.9500 . ?
C15 C16 1.381(3) . ?
C16 H16 0.9500 . ?
C17 H17A 0.9800 . ?
C17 H17B 0.9800 . ?
C17 H17C 0.9800 . ?
C18 H18A 0.9800 . ?
C18 H18B 0.9800 . ?
C18 H18C 0.9800 . ?
C19 C20 1.532(4) . ?
C19 C21 1.533(4) . ?
C19 C22 1.539(3) . ?
C20 H20A 0.9800 . ?
C20 H20B 0.9800 . ?
C20 H20C 0.9800 . ?
C21 H21A 0.9800 . ?
C21 H21B 0.9800 . ?
C21 H21C 0.9800 . ?
C22 H22A 0.9800 . ?
C22 H22B 0.9800 . ?
C22 H22C 0.9800 . ?
C23 C24 1.397(3) . ?
C23 C28 1.388(3) . ?
C24 H24 0.9500 . ?
C24 C25 1.387(3) . ?
C25 H25 0.9500 . ?
C25 C26 1.384(4) . ?
C26 H26 0.9500 . ?
C26 C27 1.384(4) . ?
C27 H27 0.9500 . ?
C27 C28 1.390(3) . ?
C28 H28 0.9500 . ?
C29A H29A 0.9900 . ?
C29A H29B 0.9900 . ?
C29A C30A 1.529(10) . ?
C29B H29C 0.9900 . ?
C29B H29D 0.9900 . ?
C29B C30B 1.520(15) . ?
C30A H30A 0.9900 . ?
C30A H30B 0.9900 . ?
C30A C31A 1.512(8) . ?
C30B H30C 0.9900 . ?
C30B H30D 0.9900 . ?
C30B C31B 1.525(13) . ?
C31A H31A 0.9900 . ?
C31A H31B 0.9900 . ?
C31A C32A 1.501(9) . ?
C31B H31C 0.9900 . ?
C31B H31D 0.9900 . ?
C31B C32B 1.512(13) . ?
C32A H32A 0.9900 . ?
C32A H32B 0.9900 . ?
C32B H32C 0.9900 . ?
C32B H32D 0.9900 . ?
P2 C33 1.772(2) . ?
P2 C36 1.783(2) . ?
P2 Li2 2.423(4) . ?
Si3 C33 1.879(2) . ?
Si3 C37 1.877(3) . ?
Si3 C38 1.864(3) . ?
Si3 C39 1.897(3) . ?
Si4 C36 1.874(2) . ?
Si4 C49 1.872(3) . ?
Si4 C50 1.876(3) . ?
Si4 C51 1.899(2) . ?
O2A C61A 1.442(10) . ?
O2A C64A 1.438(16) . ?
O2A Li2 1.838(9) . ?
O2B C61B 1.49(2) . ?
O2B C64B 1.47(3) . ?
O2B Li2 1.86(2) . ?
C32 H32E 0.9900 . ?
C32 H32F 0.9900 . ?
C32 C62B 1.53(2) . ?
C32 C64B 1.52(2) . ?
C33 C34 1.419(3) . ?
C33 Li2 2.281(5) . ?
C34 C35 1.424(3) . ?
C34 C43 1.492(3) . ?
C34 Li2 2.224(5) . ?
C35 C36 1.411(3) . ?
C35 C55 1.498(3) . ?
C35 Li2 2.213(5) . ?
C36 Li2 2.243(5) . ?
C37 H37A 0.9800 . ?
C37 H37B 0.9800 . ?
C37 H37C 0.9800 . ?
C38 H38A 0.9800 . ?
C38 H38B 0.9800 . ?
C38 H38C 0.9800 . ?
C39 C40 1.527(4) . ?
C39 C41 1.539(3) . ?
C39 C42 1.528(4) . ?
C40 H40A 0.9800 . ?
C40 H40B 0.9800 . ?
C40 H40C 0.9800 . ?
C41 H41A 0.9800 . ?
C41 H41B 0.9800 . ?
C41 H41C 0.9800 . ?
C42 H42A 0.9800 . ?
C42 H42B 0.9800 . ?
C42 H42C 0.9800 . ?
C43 C44 1.381(3) . ?
C43 C48 1.405(3) . ?
C44 H44 0.9500 . ?
C44 C45 1.393(3) . ?
C45 H45 0.9500 . ?
C45 C46 1.388(4) . ?
C46 H46 0.9500 . ?
C46 C47 1.378(4) . ?
C47 H47 0.9500 . ?
C47 C48 1.388(3) . ?
C48 H48 0.9500 . ?
C49 H49A 0.9800 . ?
C49 H49B 0.9800 . ?
C49 H49C 0.9800 . ?
C50 H50A 0.9800 . ?
C50 H50B 0.9800 . ?
C50 H50C 0.9800 . ?
C51 C52 1.534(3) . ?
C51 C53 1.532(3) . ?
C51 C54 1.535(4) . ?
C52 H52A 0.9800 . ?
C52 H52B 0.9800 . ?
C52 H52C 0.9800 . ?
C53 H53A 0.9800 . ?
C53 H53B 0.9800 . ?
C53 H53C 0.9800 . ?
C54 H54A 0.9800 . ?
C54 H54B 0.9800 . ?
C54 H54C 0.9800 . ?
C55 C56 1.390(3) . ?
C55 C60 1.392(3) . ?
C56 H56 0.9500 . ?
C56 C57 1.382(4) . ?
C57 H57 0.9500 . ?
C57 C58 1.377(4) . ?
C58 H58 0.9500 . ?
C58 C59 1.384(4) . ?
C59 H59 0.9500 . ?
C59 C60 1.383(3) . ?
C60 H60 0.9500 . ?
C61A H61A 0.9900 . ?
C61A H61B 0.9900 . ?
C61A C62A 1.482(7) . ?
C61B H61C 0.9900 . ?
C61B H61D 0.9900 . ?
C61B C62B 1.517(14) . ?
C62A H62A 0.9900 . ?
C62A H62B 0.9900 . ?
C62A C63A 1.515(10) . ?
C62B H62C 0.9900 . ?
C62B H62D 0.9900 . ?
C63A H63A 0.9900 . ?
C63A H63B 0.9900 . ?
C63A C64A 1.524(13) . ?
C64A H64A 0.9900 . ?
C64A H64B 0.9900 . ?
C64B H64C 0.9900 . ?
C64B H64D 0.9900 . ?

loop_
_geom_torsion_atom_site_label_1
_geom_torsion_atom_site_label_2
_geom_torsion_atom_site_label_3
_geom_torsion_atom_site_label_4
_geom_torsion
_geom_torsion_site_symmetry_1
_geom_torsion_site_symmetry_2
_geom_torsion_site_symmetry_3
_geom_torsion_site_symmetry_4
_geom_torsion_publ_flag
P1 C1 C2 C3 -3.0(2) . . . . ?
P1 C1 C2 C11 173.50(18) . . . . ?
P1 C1 C2 Li1 -63.24(16) . . . . ?
Si1 C1 C2 C3 173.85(17) . . . . ?
Si1 C1 C2 C11 -9.7(3) . . . . ?
Si1 C1 C2 Li1 113.6(2) . . . . ?
O1A C29A C30A C31A 28.2(13) . . . . ?
O1B C29B C30B C31B -39(2) . . . . ?
C1 P1 C4 Si2 -176.22(13) . . . . ?
C1 P1 C4 C3 -1.69(18) . . . . ?
C1 P1 C4 Li1 57.03(14) . . . . ?
C1 C2 C3 C4 1.8(3) . . . . ?
C1 C2 C3 C23 -176.9(2) . . . . ?
C1 C2 C3 Li1 -60.4(2) . . . . ?
C1 C2 C11 C12 -77.9(3) . . . . ?
C1 C2 C11 C16 101.6(3) . . . . ?
C2 C3 C4 P1 0.3(2) . . . . ?
C2 C3 C4 Si2 173.83(17) . . . . ?
C2 C3 C4 Li1 -60.1(2) . . . . ?
C2 C3 C23 C24 72.9(3) . . . . ?
C2 C3 C23 C28 -106.8(3) . . . . ?
C2 C11 C12 C13 179.0(2) . . . . ?
C2 C11 C16 C15 -179.3(2) . . . . ?
C3 C2 C11 C12 98.3(3) . . . . ?
C3 C2 C11 C16 -82.2(3) . . . . ?
C3 C23 C24 C25 179.3(2) . . . . ?
C3 C23 C28 C27 -178.5(2) . . . . ?
C4 P1 C1 Si1 -174.55(14) . . . . ?
C4 P1 C1 C2 2.63(17) . . . . ?
C4 P1 C1 Li1 -58.66(14) . . . . ?
C4 Si2 C19 C20 62.9(2) . . . . ?
C4 Si2 C19 C21 -59.1(2) . . . . ?
C4 Si2 C19 C22 -179.08(18) . . . . ?
C4 C3 C23 C24 -105.6(3) . . . . ?
C4 C3 C23 C28 74.7(3) . . . . ?
C5 Si1 C1 P1 38.86(17) . . . . ?
C5 Si1 C1 C2 -137.7(2) . . . . ?
C5 Si1 C1 Li1 -48.8(2) . . . . ?
C6 Si1 C1 P1 156.89(14) . . . . ?
C6 Si1 C1 C2 -19.6(3) . . . . ?
C6 Si1 C1 Li1 69.2(2) . . . . ?
C7 Si1 C1 P1 -78.99(16) . . . . ?
C7 Si1 C1 C2 104.5(2) . . . . ?
C7 Si1 C1 Li1 -166.68(18) . . . . ?
C11 C2 C3 C4 -174.8(2) . . . . ?
C11 C2 C3 C23 6.6(3) . . . . ?
C11 C2 C3 Li1 123.1(2) . . . . ?
C11 C12 C13 C14 0.3(4) . . . . ?
C12 C11 C16 C15 0.3(4) . . . . ?
C12 C13 C14 C15 0.2(4) . . . . ?
C13 C14 C15 C16 -0.5(4) . . . . ?
C14 C15 C16 C11 0.2(4) . . . . ?
C16 C11 C12 C13 -0.5(4) . . . . ?
C17 Si2 C4 P1 14.55(17) . . . . ?
C17 Si2 C4 C3 -158.6(2) . . . . ?
C17 Si2 C4 Li1 103.9(2) . . . . ?
C17 Si2 C19 C20 -55.5(2) . . . . ?
C17 Si2 C19 C21 -177.5(2) . . . . ?
C17 Si2 C19 C22 62.5(2) . . . . ?
C18 Si2 C4 P1 130.87(15) . . . . ?
C18 Si2 C4 C3 -42.2(3) . . . . ?
C18 Si2 C4 Li1 -139.8(2) . . . . ?
C18 Si2 C19 C20 -170.0(2) . . . . ?
C18 Si2 C19 C21 68.0(2) . . . . ?
C18 Si2 C19 C22 -52.0(2) . . . . ?
C19 Si2 C4 P1 -104.61(15) . . . . ?
C19 Si2 C4 C3 82.3(2) . . . . ?
C19 Si2 C4 Li1 -15.2(2) . . . . ?
C23 C3 C4 P1 178.90(18) . . . . ?
C23 C3 C4 Si2 -7.6(4) . . . . ?
C23 C3 C4 Li1 118.5(3) . . . . ?
C23 C24 C25 C26 -0.2(4) . . . . ?
C24 C23 C28 C27 1.8(3) . . . . ?
C24 C25 C26 C27 0.5(4) . . . . ?
C25 C26 C27 C28 0.3(4) . . . . ?
C26 C27 C28 C23 -1.5(4) . . . . ?
C28 C23 C24 C25 -0.9(3) . . . . ?
C29A O1A C32A C31A -17.0(12) . . . . ?
C29A O1A Li1 P1 -67.2(15) . . . . ?
C29A O1A Li1 C1 -0.5(15) . . . . ?
C29A O1A Li1 C2 47.6(13) . . . . ?
C29A O1A Li1 C3 96.8(11) . . . . ?
C29A O1A Li1 C4 163.5(7) . . . . ?
C29A C30A C31A C32A -37.6(14) . . . . ?
C29B O1B C32B C31B -2(2) . . . . ?
C29B O1B Li1 P1 -41(2) . . . . ?
C29B O1B Li1 C1 37(2) . . . . ?
C29B O1B Li1 C2 90.0(18) . . . . ?
C29B O1B Li1 C3 144.0(12) . . . . ?
C29B O1B Li1 C4 -150.3(8) . . . . ?
C29B C30B C31B C32B 37(2) . . . . ?
C30A C31A C32A O1A 33.9(14) . . . . ?
C30B C31B C32B O1B -23(3) . . . . ?
C32A O1A C29A C30A -7.2(11) . . . . ?
C32A O1A Li1 P1 110.8(8) . . . . ?
C32A O1A Li1 C1 177.4(6) . . . . ?
C32A O1A Li1 C2 -134.4(8) . . . . ?
C32A O1A Li1 C3 -85.2(11) . . . . ?
C32A O1A Li1 C4 -18(2) . . . . ?
C32B O1B C29B C30B 26.7(19) . . . . ?
C32B O1B Li1 P1 134.6(13) . . . . ?
C32B O1B Li1 C1 -147.6(11) . . . . ?
C32B O1B Li1 C2 -94.3(16) . . . . ?
C32B O1B Li1 C3 -40(2) . . . . ?
C32B O1B Li1 C4 25(3) . . . . ?
Li1 P1 C1 Si1 -115.89(19) . . . . ?
Li1 P1 C1 C2 61.28(18) . . . . ?
Li1 P1 C4 Si2 126.76(18) . . . . ?
Li1 P1 C4 C3 -58.72(18) . . . . ?
Li1 O1A C29A C30A 171.0(11) . . . . ?
Li1 O1A C32A C31A 164.7(8) . . . . ?
Li1 O1B C29B C30B -156.9(17) . . . . ?
Li1 O1B C32B C31B -178.7(15) . . . . ?
Li1 C1 C2 C3 60.3(2) . . . . ?
Li1 C1 C2 C11 -123.3(2) . . . . ?
Li1 C2 C3 C4 62.2(2) . . . . ?
Li1 C2 C3 C23 -116.5(2) . . . . ?
Li1 C2 C11 C12 -170.5(2) . . . . ?
Li1 C2 C11 C16 9.0(4) . . . . ?
Li1 C3 C4 P1 60.38(16) . . . . ?
Li1 C3 C4 Si2 -126.1(2) . . . . ?
Li1 C3 C23 C24 -13.2(3) . . . . ?
Li1 C3 C23 C28 167.1(2) . . . . ?
P2 C33 C34 C35 -0.7(2) . . . . ?
P2 C33 C34 C43 179.43(18) . . . . ?
P2 C33 C34 Li2 -60.90(17) . . . . ?
Si3 C33 C34 C35 178.92(17) . . . . ?
Si3 C33 C34 C43 -0.9(3) . . . . ?
Si3 C33 C34 Li2 118.7(2) . . . . ?
O2A C61A C62A C63A 4.3(17) . . . . ?
O2B C61B C62B C32 35(4) . . . . ?
C33 P2 C36 Si4 170.26(14) . . . . ?
C33 P2 C36 C35 -2.64(18) . . . . ?
C33 P2 C36 Li2 58.48(14) . . . . ?
C33 Si3 C39 C40 58.7(2) . . . . ?
C33 Si3 C39 C41 178.21(17) . . . . ?
C33 Si3 C39 C42 -62.2(2) . . . . ?
C33 C34 C35 C36 -1.3(3) . . . . ?
C33 C34 C35 C55 178.5(2) . . . . ?
C33 C34 C35 Li2 -61.9(2) . . . . ?
C33 C34 C43 C44 -77.3(3) . . . . ?
C33 C34 C43 C48 100.2(3) . . . . ?
C34 C35 C36 P2 2.7(2) . . . . ?
C34 C35 C36 Si4 -169.21(17) . . . . ?
C34 C35 C36 Li2 -60.0(2) . . . . ?
C34 C35 C55 C56 74.3(3) . . . . ?
C34 C35 C55 C60 -106.0(3) . . . . ?
C34 C43 C44 C45 176.3(2) . . . . ?
C34 C43 C48 C47 -177.6(2) . . . . ?
C35 C34 C43 C44 102.9(3) . . . . ?
C35 C34 C43 C48 -79.6(3) . . . . ?
C35 C55 C56 C57 179.5(2) . . . . ?
C35 C55 C60 C59 -179.5(2) . . . . ?
C36 P2 C33 Si3 -177.76(14) . . . . ?
C36 P2 C33 C34 1.91(18) . . . . ?
C36 P2 C33 Li2 -57.34(15) . . . . ?
C36 Si4 C51 C52 -53.7(2) . . . . ?
C36 Si4 C51 C53 -172.77(18) . . . . ?
C36 Si4 C51 C54 66.9(2) . . . . ?
C36 C35 C55 C56 -105.9(3) . . . . ?
C36 C35 C55 C60 73.9(3) . . . . ?
C37 Si3 C33 P2 39.73(18) . . . . ?
C37 Si3 C33 C34 -139.9(2) . . . . ?
C37 Si3 C33 Li2 -48.9(2) . . . . ?
C37 Si3 C39 C40 -59.5(2) . . . . ?
C37 Si3 C39 C41 60.0(2) . . . . ?
C37 Si3 C39 C42 179.60(19) . . . . ?
C38 Si3 C33 P2 157.28(14) . . . . ?
C38 Si3 C33 C34 -22.3(3) . . . . ?
C38 Si3 C33 Li2 68.6(2) . . . . ?
C38 Si3 C39 C40 -175.44(18) . . . . ?
C38 Si3 C39 C41 -55.9(2) . . . . ?
C38 Si3 C39 C42 63.7(2) . . . . ?
C39 Si3 C33 P2 -78.23(16) . . . . ?
C39 Si3 C33 C34 102.2(2) . . . . ?
C39 Si3 C33 Li2 -166.88(19) . . . . ?
C43 C34 C35 C36 178.5(2) . . . . ?
C43 C34 C35 C55 -1.6(3) . . . . ?
C43 C34 C35 Li2 118.0(2) . . . . ?
C43 C44 C45 C46 1.2(4) . . . . ?
C44 C43 C48 C47 0.0(3) . . . . ?
C44 C45 C46 C47 0.1(4) . . . . ?
C45 C46 C47 C48 -1.4(4) . . . . ?
C46 C47 C48 C43 1.3(4) . . . . ?
C48 C43 C44 C45 -1.3(4) . . . . ?
C49 Si4 C36 P2 -35.15(17) . . . . ?
C49 Si4 C36 C35 136.1(2) . . . . ?
C49 Si4 C36 Li2 49.8(2) . . . . ?
C49 Si4 C51 C52 64.8(2) . . . . ?
C49 Si4 C51 C53 -54.2(2) . . . . ?
C49 Si4 C51 C54 -174.54(18) . . . . ?
C50 Si4 C36 P2 -152.52(14) . . . . ?
C50 Si4 C36 C35 18.8(3) . . . . ?
C50 Si4 C36 Li2 -67.5(2) . . . . ?
C50 Si4 C51 C52 -179.85(18) . . . . ?
C50 Si4 C51 C53 61.1(2) . . . . ?
C50 Si4 C51 C54 -59.2(2) . . . . ?
C51 Si4 C36 P2 82.96(16) . . . . ?
C51 Si4 C36 C35 -105.8(2) . . . . ?
C51 Si4 C36 Li2 167.94(18) . . . . ?
C55 C35 C36 P2 -177.12(17) . . . . ?
C55 C35 C36 Si4 10.9(3) . . . . ?
C55 C35 C36 Li2 120.2(2) . . . . ?
C55 C56 C57 C58 0.1(4) . . . . ?
C56 C55 C60 C59 0.2(4) . . . . ?
C56 C57 C58 C59 0.1(4) . . . . ?
C57 C58 C59 C60 -0.2(4) . . . . ?
C58 C59 C60 C55 0.0(4) . . . . ?
C60 C55 C56 C57 -0.3(4) . . . . ?
C61A O2A C64A C63A -31(2) . . . . ?
C61A O2A Li2 P2 -114.6(15) . . . . ?
C61A O2A Li2 C33 -7(4) . . . . ?
C61A O2A Li2 C34 61(3) . . . . ?
C61A O2A Li2 C35 116.1(17) . . . . ?
C61A O2A Li2 C36 169.0(11) . . . . ?
C61A C62A C63A C64A -22.2(15) . . . . ?
C61B O2B C64B C32 28(6) . . . . ?
C61B O2B Li2 P2 -124(3) . . . . ?
C61B O2B Li2 C33 -12(11) . . . . ?
C61B O2B Li2 C34 56(7) . . . . ?
C61B O2B Li2 C35 110(5) . . . . ?
C61B O2B Li2 C36 162(3) . . . . ?
C62A C63A C64A O2A 32.6(19) . . . . ?
C62B C32 C64B O2B -5(5) . . . . ?
C64A O2A C61A C62A 17(2) . . . . ?
C64A O2A Li2 P2 31(3) . . . . ?
C64A O2A Li2 C33 138.3(8) . . . . ?
C64A O2A Li2 C34 -153.3(14) . . . . ?
C64A O2A Li2 C35 -98(2) . . . . ?
C64A O2A Li2 C36 -45(3) . . . . ?
C64B O2B C61B C62B -40(5) . . . . ?
C64B O2B Li2 P2 68(9) . . . . ?
C64B O2B Li2 C33 -179.8(12) . . . . ?
C64B O2B Li2 C34 -112(5) . . . . ?
C64B O2B Li2 C35 -58(8) . . . . ?
C64B O2B Li2 C36 -6(9) . . . . ?
C64B C32 C62B C61B -19(4) . . . . ?
Li2 P2 C33 Si3 -120.42(19) . . . . ?
Li2 P2 C33 C34 59.26(19) . . . . ?
Li2 P2 C36 Si4 111.78(18) . . . . ?
Li2 P2 C36 C35 -61.12(19) . . . . ?
Li2 O2A C61A C62A 168.1(17) . . . . ?
Li2 O2A C64A C63A 179.7(17) . . . . ?
Li2 O2B C61B C62B 149(5) . . . . ?
Li2 O2B C64B C32 -163(6) . . . . ?
Li2 C33 C34 C35 60.2(2) . . . . ?
Li2 C33 C34 C43 -119.7(2) . . . . ?
Li2 C34 C35 C36 60.5(2) . . . . ?
Li2 C34 C35 C55 -119.6(2) . . . . ?
Li2 C34 C43 C44 -169.4(2) . . . . ?
Li2 C34 C43 C48 8.1(3) . . . . ?
Li2 C35 C36 P2 62.73(17) . . . . ?
Li2 C35 C36 Si4 -109.2(2) . . . . ?
Li2 C35 C55 C56 -14.5(3) . . . . ?
Li2 C35 C55 C60 165.2(2) . . . . ?
